data_4348963
loop_
_publ_author_name
'Zhang, Xuan'
'Saber, Mohamed R.'
'Prosvirin, Andrey P.'
'Reibenspies, Joseph H.'
'Sun, Lei'
'Ballesteros-Rivas, Maria'
'Zhao, Hanhua'
'Dunbar, Kim R.'

_publ_section_title
;
 Magnetic ordering in TCNQ-based metal--organic frameworks with
 host--guest interactions
;
_journal_issue 10
_journal_name_full 'Inorganic Chemistry Frontiers'
_journal_page_first 904
_journal_paper_doi 10.1039/C5QI00128E
_journal_volume 2
_journal_year 2015
_chemical_formula_moiety '0.25(C88 H48 Fe4 N24), 2(C7 H8)'
_chemical_formula_sum 'C36 H28 Fe N6'
_chemical_formula_weight 600.49
_chemical_name_common Fe(TCNQ)(4,4'-bpy)_toluene
_chemical_name_systematic 'Iron(II) tetracyanoquinodimethane 4,4'-bipyridyl toluene'
_space_group_crystal_system tetragonal
_space_group_IT_number 140
_space_group_name_Hall '-I 4 2c'
_space_group_name_H-M_alt 'I 4/m c m'
_atom_sites_solution_hydrogens geom
_audit_creation_date 2015-07-22
_audit_creation_method
;
Olex2 1.2
(compiled 2015.01.26 svn.r3150 for OlexSys, GUI svn.r4998)
;
_audit_update_record
;
2015-07-22 deposited with the CCDC.
2015-08-26 downloaded from the CCDC.
;
_cell_angle_alpha 90
_cell_angle_beta 90
_cell_angle_gamma 90
_cell_formula_units_Z 4
_cell_length_a 12.3673(3)
_cell_length_b 12.3673(3)
_cell_length_c 22.9031(6)
_cell_measurement_reflns_used 9952
_cell_measurement_temperature 100
_cell_measurement_theta_max 13.27
_cell_measurement_theta_min 2.20
_cell_volume 3503.03(15)
_computing_molecular_graphics 'Olex2 (Dolomanov et al., 2009)'
_computing_publication_material 'Olex2 (Dolomanov et al., 2009)'
_computing_structure_refinement 'ShelXL (Sheldrick, 2008)'
_diffrn_ambient_temperature 100.0
_diffrn_detector 'CCD area detector'
_diffrn_detector_type 'Bruker-Nonius APEXII CCD area detector'
_diffrn_measured_fraction_theta_full 0.980
_diffrn_measured_fraction_theta_max 0.980
_diffrn_measurement_device 'Bruker-Nonius APEXII CCD area detector and D8 diffractometer'
_diffrn_measurement_device_type 'Bruker D8 diffractometer'
_diffrn_measurement_method 'omega rotation'
_diffrn_radiation_collimation '0.2 mm single-pinhole'
_diffrn_radiation_monochromator 'Silicon 111'
_diffrn_radiation_probe x-ray
_diffrn_radiation_wavelength 0.41328
_diffrn_reflns_av_R_equivalents 0.0352
_diffrn_reflns_av_unetI/netI 0.0078
_diffrn_reflns_Laue_measured_fraction_full 0.980
_diffrn_reflns_Laue_measured_fraction_max 0.980
_diffrn_reflns_limit_h_max 13
_diffrn_reflns_limit_h_min -13
_diffrn_reflns_limit_k_max 13
_diffrn_reflns_limit_k_min -13
_diffrn_reflns_limit_l_max 25
_diffrn_reflns_limit_l_min -25
_diffrn_reflns_number 39663
_diffrn_reflns_point_group_measured_fraction_full 0.980
_diffrn_reflns_point_group_measured_fraction_max 0.980
_diffrn_reflns_theta_full 13.268
_diffrn_reflns_theta_max 13.268
_diffrn_reflns_theta_min 1.704
_diffrn_source synchrotron
_diffrn_source_type 'Station 15-ID-B'
_diffrn_standards_number 0
_exptl_absorpt_coefficient_mu 0.090
_exptl_absorpt_correction_T_max 0.7437
_exptl_absorpt_correction_T_min 0.6740
_exptl_absorpt_correction_type multi-scan
_exptl_absorpt_process_details
;
SADABS-2014/5 (Bruker,2014/5) was used for absorption correction.
wR2(int) was 0.0501 before and 0.0437 after correction.
The Ratio of minimum to maximum transmission is 0.9063.
The \l/2 correction factor is Not present.
;
_exptl_crystal_colour red
_exptl_crystal_colour_primary red
_exptl_crystal_density_diffrn 1.139
_exptl_crystal_description block
_exptl_crystal_F_000 1248
_exptl_crystal_size_max 0.04
_exptl_crystal_size_mid 0.04
_exptl_crystal_size_min 0.04
_refine_diff_density_max 0.561
_refine_diff_density_min -0.377
_refine_diff_density_rms 0.085
_refine_ls_extinction_coef 0.052(16)
_refine_ls_extinction_expression Fc^*^=kFc[1+0.001xFc^2^\l^3^/sin(2\q)]^-1/4^
_refine_ls_extinction_method 'SHELXL-2014/7 (Sheldrick 2014'
_refine_ls_goodness_of_fit_ref 1.122
_refine_ls_hydrogen_treatment constr
_refine_ls_matrix_type full
_refine_ls_number_parameters 66
_refine_ls_number_reflns 689
_refine_ls_number_restraints 101
_refine_ls_restrained_S_all 1.202
_refine_ls_R_factor_all 0.0609
_refine_ls_R_factor_gt 0.0592
_refine_ls_shift/su_max 0.008
_refine_ls_shift/su_mean 0.001
_refine_ls_structure_factor_coef Fsqd
_refine_ls_weighting_details 'w=1/[\s^2^(Fo^2^)+(0.1097P)^2^+7.2465P] where P=(Fo^2^+2Fc^2^)/3'
_refine_ls_weighting_scheme calc
_refine_ls_wR_factor_gt 0.1632
_refine_ls_wR_factor_ref 0.1676
_reflns_Friedel_coverage 0.000
_reflns_number_gt 659
_reflns_number_total 689
_reflns_threshold_expression 'I > 2\s(I)'
_cod_data_source_file c5qi00128e2.cif
_cod_data_source_block i4mcm
_cod_original_cell_volume 3503.03(19)
_cod_database_code 4348963
_shelx_space_group_comment
;
The symmetry employed for this shelxl refinement is uniquely defined
by the following loop, which should always be used as a source of
symmetry information in preference to the above space-group names.
They are only intended as comments.
;
_olex2_refinement_description
;
1. Fixed Uiso
 At 1.2 times of:
  All C(H) groups
 At 1.5 times of:
  All C(H,H,H) groups
2. Rigid bond restraints
 Fe1, N1, C1, C2, C3, C4, N2, C5, C6, C7
 with sigma for 1-2 distances of 0.005 and sigma for 1-3 distances of 0.005
3. Uiso/Uaniso restraints and constraints
Fe1 \\sim N1 \\sim C1 \\sim C2 \\sim C3 \\sim C4 \\sim N2 \\sim C5 \\sim C6
\\sim C7: within 1.7A with sigma of 0.005 and sigma for terminal atoms of 0.01
Uanis(C1A) \\sim Ueq, Uanis(C2A) \\sim Ueq, Uanis(C3A) \\sim Ueq, Uanis(C4A)
\\sim Ueq, Uanis(C5A) \\sim Ueq, Uanis(C6A) \\sim Ueq, Uanis(C7A) \\sim Ueq:
with sigma of 0.001 and sigma for terminal atoms of 0.002
Uanis(C1A) = Uanis(C2A) = Uanis(C3A) = Uanis(C4A) = Uanis(C5A) = Uanis(C6A) =
Uanis(C7A)
4. Others
 Fixed Sof: C5(0.5) H5(0.5) C6(0.5) H6(0.5) C1A(0.25) C2A(0.25) H2A(0.25)
 C3A(0.25) H3A(0.25) C4A(0.25) H4A(0.25) C5A(0.25) H5A(0.25) C6A(0.25)
 H6A(0.25) C7A(0.25) H7AA(0.25) H7AB(0.25) H7AC(0.25)
5.a Free rotating group:
 C1A(C2A,C3A,C4A,C5A,C6A,C7A)
5.b Me refined with riding coordinates:
 C7A(H7AA,H7AB,H7AC)
5.c Aromatic/amide H refined with riding coordinates:
 C4(H4), C5(H5), C6(H6), C2A(H2A), C3A(H3A), C4A(H4A), C5A(H5A), C6A(H6A)
;
_shelx_shelxl_version_number 2014/7
_olex2_submission_special_instructions 'No special instructions were received'

loop_
_space_group_symop_operation_xyz
'x, y, z'
'-x, -y, z'
'-y, x, z'
'y, -x, z'
'-x, y, -z+1/2'
'x, -y, -z+1/2'
'y, x, -z+1/2'
'-y, -x, -z+1/2'
'x+1/2, y+1/2, z+1/2'
'-x+1/2, -y+1/2, z+1/2'
'-y+1/2, x+1/2, z+1/2'
'y+1/2, -x+1/2, z+1/2'
'-x+1/2, y+1/2, -z+1'
'x+1/2, -y+1/2, -z+1'
'y+1/2, x+1/2, -z+1'
'-y+1/2, -x+1/2, -z+1'
'-x, -y, -z'
'x, y, -z'
'y, -x, -z'
'-y, x, -z'
'x, -y, z-1/2'
'-x, y, z-1/2'
'-y, -x, z-1/2'
'y, x, z-1/2'
'-x+1/2, -y+1/2, -z+1/2'
'x+1/2, y+1/2, -z+1/2'
'y+1/2, -x+1/2, -z+1/2'
'-y+1/2, x+1/2, -z+1/2'
'x+1/2, -y+1/2, z'
'-x+1/2, y+1/2, z'
'-y+1/2, -x+1/2, z'
'y+1/2, x+1/2, z'

loop_
_atom_site_label
_atom_site_type_symbol
_atom_site_fract_x
_atom_site_fract_y
_atom_site_fract_z
_atom_site_U_iso_or_equiv
_atom_site_adp_type
_atom_site_occupancy
_atom_site_site_symmetry_order
_atom_site_calc_flag
_atom_site_refinement_flags_posn
_atom_site_refinement_flags_adp
_atom_site_refinement_flags_occupancy
_atom_site_disorder_assembly
_atom_site_disorder_group
Fe1 Fe 0.5000 0.5000 0.5000 0.0252(7) Uani 1 8 d S TU P A .
N1 N 0.6399(3) 0.6014(3) 0.5000 0.0387(10) Uani 1 2 d S TU P . .
C1 C 0.7271(3) 0.6351(3) 0.5000 0.0328(10) Uani 1 2 d S TU P . .
C2 C 0.8351(3) 0.6649(3) 0.5000 0.0377(13) Uani 1 4 d S TU P . .
C3 C 0.9190(3) 0.5810(3) 0.5000 0.0441(13) Uani 1 4 d S TU P . .
C4 C 1.0282(4) 0.6077(4) 0.5000 0.0533(13) Uani 1 2 d S TU P . .
H4 H 1.0488 0.6817 0.5000 0.064 Uiso 1 2 calc RS T P . .
N2 N 0.5000 0.5000 0.5957(2) 0.0443(13) Uani 1 4 d S TU P . .
C5 C 0.5241(8) 0.5873(8) 0.6255(3) 0.0649(15) Uani 0.5 1 d . U . A -1
H5 H 0.5392 0.6521 0.6048 0.078 Uiso 0.5 1 calc R . . A -1
C6 C 0.5285(9) 0.5891(8) 0.6878(3) 0.0713(17) Uani 0.5 1 d . U . A -1
H6 H 0.5514 0.6524 0.7077 0.086 Uiso 0.5 1 calc R . . A -1
C7 C 0.5000 0.5000 0.7181(3) 0.0588(18) Uani 1 4 d S TU P . .
C1A C 0.334(4) 0.339(5) 0.1515(19) 0.371(10) Uani 0.25 1 d . U . B -1
C2A C 0.385(5) 0.370(5) 0.203(2) 0.371(10) Uani 0.25 1 d G U . B -1
H2A H 0.4383 0.4252 0.2017 0.445 Uiso 0.25 1 calc R . . B -1
C3A C 0.360(6) 0.321(6) 0.2558(19) 0.371(10) Uani 0.25 1 d G U . B -1
H3A H 0.3964 0.3432 0.2904 0.445 Uiso 0.25 1 calc R . . B -1
C4A C 0.284(6) 0.240(6) 0.258(2) 0.371(10) Uani 0.25 1 d G U . B -1
H4A H 0.2672 0.2060 0.2945 0.445 Uiso 0.25 1 calc R . . B -1
C5A C 0.231(4) 0.209(5) 0.208(3) 0.371(10) Uani 0.25 1 d G U . B -1
H5A H 0.1772 0.1544 0.2094 0.445 Uiso 0.25 1 calc R . . B -1
C6A C 0.256(4) 0.258(5) 0.155(3) 0.371(10) Uani 0.25 1 d G U . B -1
H6A H 0.2185 0.2361 0.1208 0.445 Uiso 0.25 1 calc R . . B -1
C7A C 0.361(6) 0.389(6) 0.094(2) 0.371(10) Uani 0.25 1 d G U . B -1
H7AA H 0.4175 0.4439 0.0993 0.557 Uiso 0.25 1 calc R . . B -1
H7AB H 0.3878 0.3331 0.0670 0.557 Uiso 0.25 1 calc R . . B -1
H7AC H 0.2966 0.4229 0.0771 0.557 Uiso 0.25 1 calc R . . B -1

loop_
_atom_site_aniso_label
_atom_site_aniso_U_11
_atom_site_aniso_U_22
_atom_site_aniso_U_33
_atom_site_aniso_U_23
_atom_site_aniso_U_13
_atom_site_aniso_U_12
Fe1 0.0165(7) 0.0165(7) 0.0425(9) 0.000 0.000 0.000
N1 0.0231(17) 0.0206(18) 0.072(2) 0.000 0.000 -0.0014(13)
C1 0.0224(17) 0.0151(18) 0.061(2) 0.000 0.000 0.0003(13)
C2 0.0199(14) 0.0199(14) 0.073(3) 0.000 0.000 -0.0017(17)
C3 0.0210(15) 0.0210(15) 0.090(3) 0.000 0.000 -0.0020(19)
C4 0.026(2) 0.021(2) 0.114(4) 0.000 0.000 -0.0039(16)
N2 0.046(2) 0.046(2) 0.040(2) 0.000 0.000 0.000
C5 0.093(3) 0.056(3) 0.046(2) -0.002(2) 0.002(3) -0.017(3)
C6 0.101(4) 0.063(3) 0.050(3) -0.006(2) -0.001(3) -0.017(3)
C7 0.067(3) 0.067(3) 0.041(3) 0.000 0.000 0.000
C1A 0.371(10) 0.371(10) 0.371(10) 0.0000(4) 0.0000(4) 0.0000(4)
C2A 0.371(10) 0.371(10) 0.371(10) 0.0000(4) 0.0000(4) 0.0000(4)
C3A 0.371(10) 0.371(10) 0.371(10) 0.0000(4) 0.0000(4) 0.0000(4)
C4A 0.371(10) 0.371(10) 0.371(10) 0.0000(4) 0.0000(4) 0.0000(4)
C5A 0.371(10) 0.371(10) 0.371(10) 0.0000(4) 0.0000(4) 0.0000(4)
C6A 0.371(10) 0.371(10) 0.371(10) 0.0000(4) 0.0000(4) 0.0000(4)
C7A 0.371(10) 0.371(10) 0.371(10) 0.0000(4) 0.0000(4) 0.0000(4)

loop_
_atom_type_symbol
_atom_type_description
_atom_type_scat_dispersion_real
_atom_type_scat_dispersion_imag
_atom_type_scat_source
C C 0.0000 0.0000 'International Tables Vol C Tables 4.2.6.8 and 6.1.1.4'
H H 0.0000 0.0000 'International Tables Vol C Tables 4.2.6.8 and 6.1.1.4'
Fe Fe 0.1990 0.3060 'International Tables Vol C Tables 4.2.6.8 and 6.1.1.4'
N N 0.0000 0.0010 'International Tables Vol C Tables 4.2.6.8 and 6.1.1.4'

loop_
_geom_angle_atom_site_label_1
_geom_angle_atom_site_label_2
_geom_angle_atom_site_label_3
_geom_angle
_geom_angle_site_symmetry_1
_geom_angle_site_symmetry_3
N1 Fe1 N1 90.000(1) 17_666 19_566
N1 Fe1 N1 180.0 17_666 .
N1 Fe1 N1 90.0 19_566 .
N1 Fe1 N1 180.0 19_566 3_655
N1 Fe1 N1 90.000(1) 17_666 3_655
N1 Fe1 N1 90.0 3_655 .
N1 Fe1 N2 90.0 3_655 .
N1 Fe1 N2 90.0 3_655 17_666
N1 Fe1 N2 90.0 17_666 .
N1 Fe1 N2 90.0 19_566 .
N1 Fe1 N2 90.0 . 17_666
N1 Fe1 N2 90.0 19_566 17_666
N1 Fe1 N2 90.0 17_666 17_666
N1 Fe1 N2 90.000(1) . .
N2 Fe1 N2 180.0 17_666 .
C1 N1 Fe1 165.2(3) . .
N1 C1 C2 174.3(4) . .
C1 C2 C1 120.9(5) . 31_665
C1 C2 C3 119.6(2) . .
C1 C2 C3 119.6(2) 31_665 .
C4 C3 C2 121.2(3) . .
C4 C3 C2 121.2(3) 31_665 .
C4 C3 C4 117.5(5) . 31_665
C3 C4 C4 121.2(3) . 15_545
C3 C4 H4 119.4 . .
C4 C4 H4 119.4 15_545 .
C5 N2 Fe1 121.4(4) . .
N2 C5 H5 118.6 . .
N2 C5 C6 122.8(8) . .
C6 C5 H5 118.6 . .
C5 C6 H6 120.3 . .
C7 C6 C5 119.5(8) . .
C7 C6 H6 120.3 . .
C6 C7 C7 121.0(4) . 5_656
C2A C1A C7A 121.8 . .
C6A C1A C2A 117.7 . .
C6A C1A C7A 120.5 . .
C1A C2A H2A 119.5 . .
C3A C2A C1A 121.1 . .
C3A C2A H2A 119.5 . .
C2A C3A H3A 119.8 . .
C4A C3A C2A 120.3 . .
C4A C3A H3A 119.8 . .
C3A C4A H4A 120.4 . .
C5A C4A C3A 119.3 . .
C5A C4A H4A 120.4 . .
C4A C5A H5A 119.8 . .
C4A C5A C6A 120.4 . .
C6A C5A H5A 119.8 . .
C1A C6A H6A 119.4 . .
C5A C6A C1A 121.2 . .
C5A C6A H6A 119.4 . .
C1A C7A H7AA 109.5 . .
C1A C7A H7AB 109.5 . .
C1A C7A H7AC 109.5 . .
H7AA C7A H7AB 109.5 . .
H7AA C7A H7AC 109.5 . .
H7AB C7A H7AC 109.5 . .

loop_
_geom_bond_atom_site_label_1
_geom_bond_atom_site_label_2
_geom_bond_distance
_geom_bond_site_symmetry_2
Fe1 N1 2.137(4) 17_666
Fe1 N1 2.137(4) 3_655
Fe1 N1 2.137(4) 19_566
Fe1 N1 2.137(4) .
Fe1 N2 2.192(6) 17_666
Fe1 N2 2.192(6) .
N1 C1 1.156(5) .
C1 C2 1.386(5) .
C2 C1 1.386(5) 31_665
C2 C3 1.468(9) .
C3 C4 1.389(6) 31_665
C3 C4 1.389(6) .
C4 C4 1.391(10) 15_545
C4 H4 0.9500 .
N2 C5 1.311(9) .
C5 H5 0.9500 .
C5 C6 1.427(11) .
C6 H6 0.9500 .
C6 C7 1.350(9) .
C7 C7 1.459(16) 5_656
C1A C2A 1.3926 .
C1A C6A 1.3907 .
C1A C7A 1.5027 .
C2A H2A 0.9500 .
C2A C3A 1.3884 .
C3A H3A 0.9500 .
C3A C4A 1.3802 .
C4A H4A 0.9500 .
C4A C5A 1.3796 .
C5A H5A 0.9500 .
C5A C6A 1.3858 .
C6A H6A 0.9500 .
C7A H7AA 0.9800 .
C7A H7AB 0.9800 .
C7A H7AC 0.9800 .

loop_
_geom_torsion_atom_site_label_1
_geom_torsion_atom_site_label_2
_geom_torsion_atom_site_label_3
_geom_torsion_atom_site_label_4
_geom_torsion
_geom_torsion_site_symmetry_1
_geom_torsion_site_symmetry_4
Fe1 N2 C5 C6 -177.7(8) . .
C1 C2 C3 C4 180.0 31_665 31_665
C1 C2 C3 C4 0.0 31_665 .
C1 C2 C3 C4 180.0 . .
C1 C2 C3 C4 0.0 . 31_665
C2 C3 C4 C4 180.0 . 15_545
C4 C3 C4 C4 0.0 31_665 15_545
N2 C5 C6 C7 -4.6(17) . .
C5 C6 C7 C7 -177.9(8) . 5_656
C1A C2A C3A C4A 0.1 . .
C2A C1A C6A C5A -0.8 . .
C2A C3A C4A C5A -0.8 . .
C3A C4A C5A C6A 0.8 . .
C4A C5A C6A C1A 0.0 . .
C6A C1A C2A C3A 0.7 . .
C7A C1A C2A C3A -178.6 . .
C7A C1A C6A C5A 178.6 . .
